data_4505960
loop_
_publ_author_name
'Sanphui, Palash'
'Bolla, Geetha'
'Nangia, Ashwini'

_publ_section_title
;
 High Solubility Piperazine Salts of the Nonsteroidal Anti-Inflammatory
 Drug (NSAID) Meclofenamic Acid
;
_journal_issue 4
_journal_name_full 'Crystal Growth &amp; Design'
_journal_page_first 2023
_journal_paper_doi 10.1021/cg300002p
_journal_volume 12
_journal_year 2012
_chemical_formula_sum 'C19 H19 Cl2 N3 O3'
_chemical_formula_weight 408.27
_chemical_name_systematic
; 
 ? 
;
_space_group_IT_number 14
_symmetry_cell_setting monoclinic
_symmetry_space_group_name_Hall '-P 2ybc'
_symmetry_space_group_name_H-M 'P 1 21/c 1'
_atom_sites_solution_hydrogens geom
_atom_sites_solution_primary direct
_atom_sites_solution_secondary difmap
_audit_creation_method SHELXL-97
_cell_angle_alpha 90.00
_cell_angle_beta 116.18(3)
_cell_angle_gamma 90.00
_cell_formula_units_Z 4
_cell_length_a 16.227(4)
_cell_length_b 8.4770(15)
_cell_length_c 15.686(4)
_cell_measurement_reflns_used 2941
_cell_measurement_temperature 298(2)
_cell_measurement_theta_max 1.0000
_cell_measurement_theta_min 0.81115
_cell_volume 1936.4(9)
_computing_structure_refinement 'SHELXL-97 (Sheldrick, 1997)'
_computing_structure_solution 'SHELXS-97 (Sheldrick, 1990)'
_diffrn_ambient_temperature 298(2)
_diffrn_measured_fraction_theta_full 0.999
_diffrn_measured_fraction_theta_max 0.999
_diffrn_measurement_device_type 'Xcalibur, Eos, Gemini'
_diffrn_radiation_monochromator graphite
_diffrn_radiation_source 'fine-focus sealed tube'
_diffrn_radiation_type MoK\a
_diffrn_radiation_wavelength 0.71073
_diffrn_reflns_av_R_equivalents 0.0173
_diffrn_reflns_av_sigmaI/netI 0.0289
_diffrn_reflns_limit_h_max 13
_diffrn_reflns_limit_h_min -20
_diffrn_reflns_limit_k_max 10
_diffrn_reflns_limit_k_min -10
_diffrn_reflns_limit_l_max 19
_diffrn_reflns_limit_l_min -19
_diffrn_reflns_number 8218
_diffrn_reflns_theta_full 26.37
_diffrn_reflns_theta_max 26.37
_diffrn_reflns_theta_min 2.78
_exptl_absorpt_coefficient_mu 0.360
_exptl_absorpt_correction_T_max 0.8997
_exptl_absorpt_correction_T_min 0.8813
_exptl_absorpt_correction_type multi-scan
_exptl_absorpt_process_details SADABS
_exptl_crystal_colour colorless
_exptl_crystal_density_diffrn 1.401
_exptl_crystal_density_method 'not measured'
_exptl_crystal_description block
_exptl_crystal_F_000 848
_exptl_crystal_size_max 0.36
_exptl_crystal_size_mid 0.30
_exptl_crystal_size_min 0.30
_refine_diff_density_max 0.607
_refine_diff_density_min -0.487
_refine_diff_density_rms 0.046
_refine_ls_extinction_method none
_refine_ls_goodness_of_fit_ref 1.043
_refine_ls_hydrogen_treatment mixed
_refine_ls_matrix_type full
_refine_ls_number_parameters 269
_refine_ls_number_reflns 3958
_refine_ls_number_restraints 0
_refine_ls_restrained_S_all 1.043
_refine_ls_R_factor_all 0.0897
_refine_ls_R_factor_gt 0.0609
_refine_ls_shift/su_max 0.000
_refine_ls_shift/su_mean 0.000
_refine_ls_structure_factor_coef Fsqd
_refine_ls_weighting_details 'calc w=1/[\s^2^(Fo^2^)+(0.0571P)^2^+1.8870P] where P=(Fo^2^+2Fc^2^)/3'
_refine_ls_weighting_scheme calc
_refine_ls_wR_factor_gt 0.1494
_refine_ls_wR_factor_ref 0.1606
_reflns_number_gt 2641
_reflns_number_total 3958
_reflns_threshold_expression >2sigma(I)
_cod_data_source_file cg300002p_si_005.cif
_cod_data_source_block MFA-4APY-HYD
_cod_depositor_comments
;
The following automatic conversions were performed:

'_symmetry_cell_setting' value 'Monoclinic' changed to 'monoclinic'
according to /home/saulius/struct/CIF-dictionaries/cif_core.dic
dictionary named 'cif_core.dic' version 2.4.1 from 2010-06-29.

Automatic conversion script
Id: cif_fix_values 1715 2011-07-08 13:25:40Z adriana 
;
_cod_original_cell_volume 1936.2(7)
_cod_original_sg_symbol_H-M P21/c
_cod_database_code 4505960

loop_
_symmetry_equiv_pos_as_xyz
'x, y, z'
'-x, y+1/2, -z+1/2'
'-x, -y, -z'
'x, -y-1/2, z-1/2'

loop_
_atom_site_label
_atom_site_type_symbol
_atom_site_fract_x
_atom_site_fract_y
_atom_site_fract_z
_atom_site_U_iso_or_equiv
_atom_site_adp_type
_atom_site_occupancy
_atom_site_symmetry_multiplicity
_atom_site_calc_flag
_atom_site_refinement_flags
N3 N 0.3955(2) 0.5062(4) 0.8636(2) 0.0563(7) Uani 1 1 d .
Cl1 Cl 0.14773(8) 0.90119(14) 0.18225(9) 0.0907(4) Uani 1 1 d .
Cl2 Cl 0.29340(10) 0.48076(14) 0.03075(10) 0.0985(4) Uani 1 1 d .
C1 C 0.32420(19) 0.4022(3) 0.34659(18) 0.0390(6) Uani 1 1 d .
O1 O 0.35097(14) 0.3128(3) 0.41803(14) 0.0537(6) Uani 1 1 d .
C2 C 0.22506(18) 0.3963(3) 0.27616(18) 0.0368(6) Uani 1 1 d .
O2 O 0.37806(14) 0.4934(3) 0.33139(15) 0.0578(6) Uani 1 1 d .
N2 N 0.40482(18) 0.5635(3) 0.60988(19) 0.0500(7) Uani 1 1 d .
N1 N 0.24263(18) 0.6048(3) 0.17956(19) 0.0558(7) Uani 1 1 d .
C19 C 0.4390(2) 0.6568(4) 0.7614(2) 0.0489(7) Uani 1 1 d .
H19 H 0.4646 0.7346 0.8074 0.059 Uiso 1 1 calc R
C7 C 0.18768(19) 0.4992(3) 0.1970(2) 0.0432(7) Uani 1 1 d .
C15 C 0.39765(19) 0.5240(3) 0.78044(19) 0.0400(6) Uani 1 1 d .
C16 C 0.3597(2) 0.4111(4) 0.7070(2) 0.0482(7) Uani 1 1 d .
H16 H 0.3315 0.3211 0.7156 0.058 Uiso 1 1 calc R
C3 C 0.1667(2) 0.2902(4) 0.2902(2) 0.0492(7) Uani 1 1 d .
H3 H 0.1912 0.2208 0.3413 0.059 Uiso 1 1 calc R
C8 C 0.21474(19) 0.6977(4) 0.0969(2) 0.0508(8) Uani 1 1 d .
C18 C 0.4419(2) 0.6722(4) 0.6775(2) 0.0530(8) Uani 1 1 d .
H18 H 0.4703 0.7600 0.6665 0.064 Uiso 1 1 calc R
C13 C 0.2344(2) 0.6541(4) 0.0224(2) 0.0607(9) Uani 1 1 d .
C9 C 0.1699(2) 0.8418(4) 0.0891(2) 0.0582(9) Uani 1 1 d .
C12 C 0.2089(3) 0.7482(5) -0.0577(3) 0.0741(11) Uani 1 1 d .
H12 H 0.2217 0.7171 -0.1074 0.089 Uiso 1 1 calc R
C17 C 0.3647(2) 0.4348(4) 0.6237(2) 0.0497(8) Uani 1 1 d .
H17 H 0.3397 0.3602 0.5755 0.060 Uiso 1 1 calc R
C4 C 0.0740(2) 0.2846(4) 0.2312(3) 0.0675(10) Uani 1 1 d .
H4 H 0.0363 0.2132 0.2424 0.081 Uiso 1 1 calc R
C10 C 0.1449(2) 0.9407(4) 0.0104(3) 0.0724(12) Uani 1 1 d .
C5 C 0.0381(2) 0.3869(5) 0.1551(3) 0.0713(11) Uani 1 1 d .
H5 H -0.0245 0.3842 0.1147 0.086 Uiso 1 1 calc R
C6 C 0.0928(2) 0.4923(4) 0.1377(3) 0.0630(10) Uani 1 1 d .
H6 H 0.0669 0.5602 0.0860 0.076 Uiso 1 1 calc R
C11 C 0.1647(3) 0.8866(6) -0.0622(3) 0.0813(13) Uani 1 1 d .
H11 H 0.1469 0.9481 -0.1165 0.098 Uiso 1 1 calc R
O3 O 0.46054(19) 0.6977(3) 0.47790(17) 0.0533(6) Uani 1 1 d .
C14 C 0.1045(3) 1.1012(6) 0.0056(4) 0.119(2) Uani 1 1 d .
H14A H 0.1507 1.1707 0.0488 0.179 Uiso 1 1 calc R
H14B H 0.0547 1.0941 0.0228 0.179 Uiso 1 1 calc R
H14C H 0.0821 1.1416 -0.0579 0.179 Uiso 1 1 calc R
H1 H 0.297(2) 0.595(4) 0.213(2) 0.048(9) Uiso 1 1 d .
H3A H 0.368(2) 0.428(4) 0.872(2) 0.049(10) Uiso 1 1 d .
H3C H 0.513(3) 0.691(5) 0.504(3) 0.074(14) Uiso 1 1 d .
H3B H 0.413(2) 0.581(4) 0.901(3) 0.061(11) Uiso 1 1 d .
H2 H 0.409(2) 0.578(4) 0.558(3) 0.061(10) Uiso 1 1 d .
H3D H 0.441(3) 0.619(5) 0.430(3) 0.088(14) Uiso 1 1 d .

loop_
_atom_site_aniso_label
_atom_site_aniso_U_11
_atom_site_aniso_U_22
_atom_site_aniso_U_33
_atom_site_aniso_U_23
_atom_site_aniso_U_13
_atom_site_aniso_U_12
N3 0.076(2) 0.0539(18) 0.0434(16) -0.0042(14) 0.0303(15) -0.0154(16)
Cl1 0.0884(7) 0.0885(8) 0.0949(8) -0.0065(6) 0.0402(6) 0.0077(6)
Cl2 0.1337(11) 0.0685(7) 0.1120(10) -0.0006(6) 0.0713(9) 0.0013(7)
C1 0.0448(15) 0.0384(15) 0.0333(14) -0.0030(12) 0.0166(12) 0.0040(13)
O1 0.0559(12) 0.0584(13) 0.0403(11) 0.0115(10) 0.0153(10) 0.0027(11)
C2 0.0421(14) 0.0357(14) 0.0343(14) -0.0081(11) 0.0185(12) -0.0015(12)
O2 0.0407(11) 0.0736(15) 0.0458(12) 0.0138(11) 0.0069(10) -0.0078(11)
N2 0.0486(14) 0.0657(18) 0.0414(15) 0.0109(14) 0.0251(13) 0.0135(13)
N1 0.0355(13) 0.0655(18) 0.0488(15) 0.0212(14) 0.0025(12) -0.0067(13)
C19 0.0497(17) 0.0475(17) 0.0505(18) -0.0034(14) 0.0230(15) -0.0036(14)
C7 0.0395(14) 0.0427(16) 0.0419(16) -0.0017(13) 0.0129(13) -0.0033(13)
C15 0.0414(14) 0.0423(15) 0.0362(15) 0.0013(12) 0.0171(12) 0.0045(13)
C16 0.0559(18) 0.0432(16) 0.0446(17) -0.0005(13) 0.0213(15) -0.0018(14)
C3 0.0579(18) 0.0429(16) 0.0496(17) -0.0037(14) 0.0262(15) -0.0074(14)
C8 0.0365(15) 0.0500(18) 0.0482(18) 0.0097(14) 0.0025(13) -0.0123(14)
C18 0.0510(17) 0.0561(19) 0.0566(19) 0.0079(16) 0.0280(16) -0.0021(15)
C13 0.065(2) 0.060(2) 0.0491(19) -0.0018(16) 0.0178(16) -0.0232(18)
C9 0.0460(17) 0.058(2) 0.056(2) 0.0070(16) 0.0083(15) -0.0089(16)
C12 0.078(3) 0.079(3) 0.052(2) 0.005(2) 0.0166(19) -0.031(2)
C17 0.0533(17) 0.0510(19) 0.0407(16) -0.0061(14) 0.0171(14) 0.0096(15)
C4 0.058(2) 0.067(2) 0.074(2) -0.003(2) 0.0256(19) -0.0251(18)
C10 0.0481(19) 0.057(2) 0.086(3) 0.028(2) 0.0067(19) -0.0079(17)
C5 0.0423(17) 0.082(3) 0.072(2) 0.003(2) 0.0097(17) -0.0147(18)
C6 0.0436(17) 0.066(2) 0.057(2) 0.0125(17) 0.0018(15) -0.0094(16)
C11 0.069(2) 0.085(3) 0.059(2) 0.030(2) 0.001(2) -0.028(2)
O3 0.0506(14) 0.0620(15) 0.0419(12) 0.0083(11) 0.0154(11) 0.0089(12)
C14 0.084(3) 0.088(3) 0.166(5) 0.052(4) 0.038(3) 0.016(3)

loop_
_atom_type_symbol
_atom_type_description
_atom_type_scat_dispersion_real
_atom_type_scat_dispersion_imag
_atom_type_scat_source
C C 0.0033 0.0016 'International Tables Vol C Tables 4.2.6.8 and 6.1.1.4'
H H 0.0000 0.0000 'International Tables Vol C Tables 4.2.6.8 and 6.1.1.4'
N N 0.0061 0.0033 'International Tables Vol C Tables 4.2.6.8 and 6.1.1.4'
O O 0.0106 0.0060 'International Tables Vol C Tables 4.2.6.8 and 6.1.1.4'
Cl Cl 0.1484 0.1585 'International Tables Vol C Tables 4.2.6.8 and 6.1.1.4'

loop_
_geom_angle_atom_site_label_1
_geom_angle_atom_site_label_2
_geom_angle_atom_site_label_3
_geom_angle
C15 N3 H3A 119(2)
C15 N3 H3B 117(3)
H3A N3 H3B 123(3)
O1 C1 O2 122.6(3)
O1 C1 C2 118.2(3)
O2 C1 C2 119.2(2)
C3 C2 C7 118.6(3)
C3 C2 C1 119.3(3)
C7 C2 C1 122.1(2)
C18 N2 C17 121.2(3)
C18 N2 H2 117(2)
C17 N2 H2 122(2)
C7 N1 C8 125.0(2)
C7 N1 H1 115(2)
C8 N1 H1 118(2)
C18 C19 C15 120.8(3)
C18 C19 H19 119.6
C15 C19 H19 119.6
N1 C7 C6 120.8(3)
N1 C7 C2 120.8(2)
C6 C7 C2 118.4(3)
N3 C15 C19 121.3(3)
N3 C15 C16 122.2(3)
C19 C15 C16 116.4(3)
C17 C16 C15 119.7(3)
C17 C16 H16 120.2
C15 C16 H16 120.2
C4 C3 C2 122.3(3)
C4 C3 H3 118.9
C2 C3 H3 118.9
C13 C8 C9 117.5(3)
C13 C8 N1 121.6(3)
C9 C8 N1 120.8(3)
N2 C18 C19 120.9(3)
N2 C18 H18 119.6
C19 C18 H18 119.6
C12 C13 C8 121.4(4)
C12 C13 Cl2 119.4(3)
C8 C13 Cl2 119.2(3)
C10 C9 C8 122.6(4)
C10 C9 Cl1 119.0(3)
C8 C9 Cl1 118.3(3)
C11 C12 C13 118.9(4)
C11 C12 H12 120.6
C13 C12 H12 120.6
N2 C17 C16 121.1(3)
N2 C17 H17 119.5
C16 C17 H17 119.5
C3 C4 C5 118.6(3)
C3 C4 H4 120.7
C5 C4 H4 120.7
C11 C10 C9 116.4(4)
C11 C10 C14 120.9(4)
C9 C10 C14 122.7(5)
C6 C5 C4 121.3(3)
C6 C5 H5 119.4
C4 C5 H5 119.4
C5 C6 C7 120.8(3)
C5 C6 H6 119.6
C7 C6 H6 119.6
C12 C11 C10 123.3(4)
C12 C11 H11 118.4
C10 C11 H11 118.4
H3C O3 H3D 106(4)
C10 C14 H14A 109.5
C10 C14 H14B 109.5
H14A C14 H14B 109.5
C10 C14 H14C 109.5
H14A C14 H14C 109.5
H14B C14 H14C 109.5

loop_
_geom_bond_atom_site_label_1
_geom_bond_atom_site_label_2
_geom_bond_distance
N3 C15 1.328(4)
N3 H3A 0.84(3)
N3 H3B 0.82(4)
Cl1 C9 1.727(4)
Cl2 C13 1.727(4)
C1 O1 1.261(3)
C1 O2 1.265(3)
C1 C2 1.498(4)
C2 C3 1.393(4)
C2 C7 1.416(4)
N2 C18 1.331(4)
N2 C17 1.337(4)
N2 H2 0.87(4)
N1 C7 1.374(4)
N1 C8 1.410(4)
N1 H1 0.81(3)
C19 C18 1.345(4)
C19 C15 1.409(4)
C19 H19 0.9300
C7 C6 1.405(4)
C15 C16 1.413(4)
C16 C17 1.358(4)
C16 H16 0.9300
C3 C4 1.376(5)
C3 H3 0.9300
C8 C13 1.390(5)
C8 C9 1.399(5)
C18 H18 0.9300
C13 C12 1.388(5)
C9 C10 1.396(5)
C12 C11 1.360(6)
C12 H12 0.9300
C17 H17 0.9300
C4 C5 1.380(5)
C4 H4 0.9300
C10 C11 1.390(6)
C10 C14 1.498(6)
C5 C6 1.369(5)
C5 H5 0.9300
C6 H6 0.9300
C11 H11 0.9300
O3 H3C 0.76(4)
O3 H3D 0.95(5)
C14 H14A 0.9600
C14 H14B 0.9600
C14 H14C 0.9600
